data_7242473
loop_
_publ_author_name
'Hasuo, Naohiro'
'Takahashi, Kiyonori'
'Hisaki, Ichiro'
'Kokado, Kenta'
'Nakamura, Takayoshi'

_publ_section_title
;
 Molecular motion of halogenated ethylammonium/[18]crown-6 supramolecular
 ions in nickel dithiolate magnetic crystals
;
_journal_issue 14
_journal_name_full CrystEngComm
_journal_page_first 2756
_journal_page_last 2763
_journal_paper_doi 10.1039/D1CE00253H
_journal_volume 23
_journal_year 2021
_chemical_formula_moiety 'C6 Ni S10, C12 H24 O6, C2 H7 F N'
_chemical_formula_sum 'C20 H31 F N Ni O6 S10'
_chemical_formula_weight 779.77
_space_group_crystal_system triclinic
_space_group_IT_number 2
_space_group_name_Hall '-P 1'
_space_group_name_H-M_alt 'P -1'
_atom_sites_solution_hydrogens geom
_atom_sites_solution_primary dual
_audit_creation_date 2020-11-11
_audit_creation_method
;
Olex2 1.3-ac4
(compiled 2019.10.09 svn.r3662 for Rigaku Oxford Diffraction, GUI svn.r5959)
;
_audit_update_record
;
2020-12-31 deposited with the CCDC.	2021-03-19 downloaded from the CCDC.
;
_cell_angle_alpha 71.385(3)
_cell_angle_beta 79.802(2)
_cell_angle_gamma 80.550(2)
_cell_formula_units_Z 2
_cell_length_a 10.4754(3)
_cell_length_b 12.6503(4)
_cell_length_c 12.9637(4)
_cell_measurement_reflns_used 10478
_cell_measurement_temperature 253
_cell_measurement_theta_max 30.2190
_cell_measurement_theta_min 2.0070
_cell_volume 1591.61(9)
_computing_cell_refinement 'CrysAlisPro 1.171.41.63a (Rigaku OD, 2020)'
_computing_data_collection 'CrysAlisPro 1.171.41.63a (Rigaku OD, 2020)'
_computing_data_reduction 'CrysAlisPro 1.171.41.63a (Rigaku OD, 2020)'
_computing_molecular_graphics 'Olex2 1.3-ac4 (Dolomanov et al., 2009)'
_computing_publication_material 'Olex2 1.3-ac4 (Dolomanov et al., 2009)'
_computing_structure_refinement 'ShelXL 2018/3 (Sheldrick, 2015)'
_computing_structure_solution 'SHELXT 2018/2 (Sheldrick, 2018)'
_diffrn_ambient_temperature 253
_diffrn_detector 'Hybrid Pixel Array Detector'
_diffrn_detector_area_resol_mean 10.0000
_diffrn_detector_type HyPix
_diffrn_measured_fraction_theta_full 1.000
_diffrn_measured_fraction_theta_max 0.796
_diffrn_measurement_details
;
List of Runs (angles in degrees, time in seconds):

  # Type    Start    End  Width  t~exp~   \w     \q     \k     \f   Frames
#--------------------------------------------------------------------------
  1  \w     26.00  72.00   0.50    0.32    --    5.18  37.00 -30.00   92
  2  \w    -44.00  10.00   0.50    0.32    --   -4.95 -57.00-120.00  108
  3  \w    -18.00  23.00   0.50    0.32    --   -4.95 -99.00-150.00   82
  4  \w    -12.00  39.00   0.50    0.32    --    5.18 -99.00  60.00  102
  5  \w    -74.00   6.00   0.50    0.32    --   -4.95 -37.00 120.00  160
  6  \w    -11.00  68.00   0.50    0.32    --   -4.95  37.00  60.00  158
;
_diffrn_measurement_device 'four-circle diffractometer'
_diffrn_measurement_device_type 'XtaLAB Synergy R, HyPix'
_diffrn_measurement_method '\w scans'
_diffrn_measurement_specimen_support 'Mitegen 50um'
_diffrn_orient_matrix_type 'CrysAlisPro convention (1999,Acta A55,543-557)'
_diffrn_orient_matrix_UB_11 -0.0026392000
_diffrn_orient_matrix_UB_12 0.0547622000
_diffrn_orient_matrix_UB_13 0.0045116000
_diffrn_orient_matrix_UB_21 -0.0104241000
_diffrn_orient_matrix_UB_22 -0.0219485000
_diffrn_orient_matrix_UB_23 0.0580682000
_diffrn_orient_matrix_UB_31 0.0684213000
_diffrn_orient_matrix_UB_32 -0.0081922000
_diffrn_orient_matrix_UB_33 0.0011581000
_diffrn_radiation_collimation 0.3
_diffrn_radiation_monochromator mirror
_diffrn_radiation_probe x-ray
_diffrn_radiation_type 'Mo K\a'
_diffrn_radiation_wavelength 0.71073
_diffrn_reflns_av_R_equivalents 0.0376
_diffrn_reflns_av_unetI/netI 0.0463
_diffrn_reflns_Laue_measured_fraction_full 1.000
_diffrn_reflns_Laue_measured_fraction_max 0.796
_diffrn_reflns_limit_h_max 13
_diffrn_reflns_limit_h_min -14
_diffrn_reflns_limit_k_max 17
_diffrn_reflns_limit_k_min -16
_diffrn_reflns_limit_l_max 18
_diffrn_reflns_limit_l_min -15
_diffrn_reflns_number 19688
_diffrn_reflns_point_group_measured_fraction_full 1.000
_diffrn_reflns_point_group_measured_fraction_max 0.796
_diffrn_reflns_theta_full 25.242
_diffrn_reflns_theta_max 30.670
_diffrn_reflns_theta_min 1.989
_diffrn_source 'micro-focus sealed X-ray tube'
_diffrn_source_current 24.0
_diffrn_source_power 1.2
_diffrn_source_target Mo
_diffrn_source_type 'Mova (Mo) X-ray Source'
_diffrn_source_voltage 50.0
_exptl_absorpt_coefficient_mu 1.308
_exptl_absorpt_correction_T_max 1.00000
_exptl_absorpt_correction_T_min 0.70450
_exptl_absorpt_correction_type multi-scan
_exptl_absorpt_process_details
;
CrysAlisPro 1.171.41.63a (Rigaku Oxford Diffraction, 2020)
Empirical absorption correction using spherical harmonics,
 implemented in SCALE3 ABSPACK scaling algorithm.
;
_exptl_crystal_colour black
_exptl_crystal_colour_primary black
_exptl_crystal_density_diffrn 1.627
_exptl_crystal_description block
_exptl_crystal_F_000 806
_exptl_crystal_size_max 0.507
_exptl_crystal_size_mid 0.211
_exptl_crystal_size_min 0.09
_refine_diff_density_max 0.300
_refine_diff_density_min -0.334
_refine_diff_density_rms 0.064
_refine_ls_extinction_method none
_refine_ls_goodness_of_fit_ref 1.047
_refine_ls_hydrogen_treatment constr
_refine_ls_matrix_type full
_refine_ls_number_parameters 372
_refine_ls_number_reflns 7844
_refine_ls_number_restraints 0
_refine_ls_restrained_S_all 1.047
_refine_ls_R_factor_all 0.0509
_refine_ls_R_factor_gt 0.0343
_refine_ls_shift/su_max 0.001
_refine_ls_shift/su_mean 0.000
_refine_ls_structure_factor_coef Fsqd
_refine_ls_weighting_details 'w=1/[\s^2^(Fo^2^)+(0.0325P)^2^+0.1433P] where P=(Fo^2^+2Fc^2^)/3'
_refine_ls_weighting_scheme calc
_refine_ls_wR_factor_gt 0.0810
_refine_ls_wR_factor_ref 0.0872
_reflns_Friedel_coverage 0.000
_reflns_number_gt 5764
_reflns_number_total 7844
_reflns_threshold_expression 'I > 2\s(I)'
_cod_data_source_file d1ce00253h2.cif
_cod_data_source_block 253k
_cod_depositor_comments 'Adding full bibliography for 7242434--7242480.cif.'
_cod_database_code 7242473
_shelx_shelxl_version_number 2018/3
_chemical_oxdiff_formula CHNOFNiS
_chemical_oxdiff_usercomment 20_20200608
_shelx_space_group_comment
;
The symmetry employed for this shelxl refinement is uniquely defined
by the following loop, which should always be used as a source of
symmetry information in preference to the above space-group names.
They are only intended as comments.
;
_reflns_odcompleteness_completeness 99.92
_reflns_odcompleteness_iscentric 1
_reflns_odcompleteness_theta 26.32
_olex2_refinement_description
;
1. Fixed Uiso
 At 1.2 times of:
  All C(H,H) groups, All C(H,H,H,H) groups, All N(H,H,H) groups
2. Others
 Sof(H1AA)=Sof(H1AB)=Sof(C2A)=Sof(H2AA)=Sof(H2AB)=Sof(F1)=1-FVAR(1)
 Sof(H1BC)=Sof(H1BD)=Sof(C2)=Sof(H2A)=Sof(H2B)=Sof(F1A)=FVAR(1)
3.a Secondary CH2 refined with riding coordinates:
 C5(H5A,H5B), C7(H7A,H7B), C6(H6A,H6B), C3(H3A,H3B), C4(H4A,H4B), C11(H11A,
 H11B), C8(H8A,H8B), C13(H13A,H13B), C12(H12A,H12B), C14(H14A,H14B), C1(H1BC,
 H1BD), C1(H1AA,H1AB), C9(H9A,H9B), C10(H10A,H10B), C2(H2A,H2B), C2A(H2AA,H2AB)
3.b Idealised Me refined as rotating group:
 N1(H1A,H1B,H1C)
;
_olex2_exptl_crystal_mounting_method loop
_olex2_submission_special_instructions 'No special instructions were received'
_oxdiff_exptl_absorpt_empirical_details
;
Empirical correction (ABSPACK) includes:
- Absorption correction using spherical harmonics
- Frame scaling
;
_oxdiff_exptl_absorpt_empirical_full_max 3.303
_oxdiff_exptl_absorpt_empirical_full_min 0.536

loop_
_space_group_symop_operation_xyz
'x, y, z'
'-x, -y, -z'

loop_
_atom_site_label
_atom_site_type_symbol
_atom_site_fract_x
_atom_site_fract_y
_atom_site_fract_z
_atom_site_U_iso_or_equiv
_atom_site_adp_type
_atom_site_occupancy
_atom_site_site_symmetry_order
_atom_site_calc_flag
_atom_site_refinement_flags_posn
_atom_site_refinement_flags_adp
_atom_site_refinement_flags_occupancy
_atom_site_disorder_assembly
_atom_site_disorder_group
Ni1 Ni 0.16314(2) 0.40477(2) 0.49172(2) 0.03311(8) Uani 1 1 d . . . . .
S2 S -0.07960(5) 0.26665(4) 0.29622(4) 0.03777(12) Uani 1 1 d . . . . .
S4 S 0.00654(5) 0.31439(4) 0.48688(4) 0.03752(12) Uani 1 1 d . . . . .
S6 S 0.10007(5) 0.36905(4) 0.66646(4) 0.03985(13) Uani 1 1 d . . . . .
S5 S 0.22903(5) 0.43909(4) 0.31733(4) 0.04028(12) Uani 1 1 d . . . . .
S8 S 0.19585(5) 0.43704(4) 0.84134(4) 0.04164(13) Uani 1 1 d . . . . .
S3 S 0.12877(5) 0.37506(5) 0.14193(5) 0.04426(13) Uani 1 1 d . . . . .
S9 S 0.40165(5) 0.54921(5) 0.68627(5) 0.04516(14) Uani 1 1 d . . . . .
S7 S 0.31569(5) 0.49923(5) 0.49612(5) 0.04300(13) Uani 1 1 d . . . . .
S10 S 0.37510(6) 0.54722(5) 0.91799(5) 0.05562(16) Uani 1 1 d . . . . .
S1 S -0.04946(6) 0.26393(6) 0.06480(5) 0.05639(16) Uani 1 1 d . . . . .
O2 O 0.16867(13) 0.89579(11) 0.28469(13) 0.0451(4) Uani 1 1 d . . . . .
O3 O 0.26754(14) 1.06507(12) 0.32985(13) 0.0471(4) Uani 1 1 d . . . . .
N1 N 0.44671(15) 0.89072(13) 0.25371(14) 0.0362(4) Uani 1 1 d . . . . .
H1A H 0.403062 0.876193 0.207734 0.043 Uiso 1 1 calc R U . . .
H1B H 0.515340 0.925537 0.215952 0.043 Uiso 1 1 calc R U . . .
H1C H 0.394582 0.934518 0.289258 0.043 Uiso 1 1 calc R U . . .
O5 O 0.68737(14) 0.98007(13) 0.13997(14) 0.0526(4) Uani 1 1 d . . . . .
O1 O 0.31843(15) 0.80848(11) 0.12221(14) 0.0483(4) Uani 1 1 d . . . . .
O6 O 0.59009(15) 0.81777(13) 0.07799(13) 0.0521(4) Uani 1 1 d . . . . .
O4 O 0.54117(14) 1.07271(12) 0.29769(15) 0.0520(4) Uani 1 1 d . . . . .
C16 C 0.02356(18) 0.32449(15) 0.35022(17) 0.0329(4) Uani 1 1 d . . . . .
C18 C 0.20467(19) 0.43533(15) 0.70608(16) 0.0340(4) Uani 1 1 d . . . . .
C19 C 0.29931(18) 0.49001(16) 0.63272(17) 0.0367(4) Uani 1 1 d . . . . .
C17 C 0.12049(18) 0.37688(15) 0.27668(17) 0.0349(4) Uani 1 1 d . . . . .
C20 C 0.32571(19) 0.51360(16) 0.82048(18) 0.0386(4) Uani 1 1 d . . . . .
C15 C -0.00225(19) 0.29954(17) 0.16272(18) 0.0398(5) Uani 1 1 d . . . . .
C5 C 0.0863(2) 0.98188(18) 0.3205(2) 0.0503(6) Uani 1 1 d . . . . .
H5A H 0.005024 0.954200 0.360418 0.060 Uiso 1 1 calc R U . . .
H5B H 0.066130 1.045370 0.257696 0.060 Uiso 1 1 calc R U . . .
C7 C 0.3317(2) 1.11509(19) 0.3881(2) 0.0526(6) Uani 1 1 d . . . . .
H7A H 0.358695 1.059038 0.453770 0.063 Uiso 1 1 calc R U . . .
H7B H 0.272585 1.174027 0.409987 0.063 Uiso 1 1 calc R U . . .
C6 C 0.1544(2) 1.0173(2) 0.3929(2) 0.0517(6) Uani 1 1 d . . . . .
H6A H 0.097101 1.072124 0.422594 0.062 Uiso 1 1 calc R U . . .
H6B H 0.178885 0.953091 0.453636 0.062 Uiso 1 1 calc R U . . .
C3 C 0.2010(2) 0.76544(18) 0.1838(2) 0.0545(6) Uani 1 1 d . . . . .
H3A H 0.220760 0.706119 0.249846 0.065 Uiso 1 1 calc R U . . .
H3B H 0.159670 0.734499 0.140337 0.065 Uiso 1 1 calc R U . . .
C4 C 0.1119(2) 0.85888(18) 0.2132(2) 0.0504(6) Uani 1 1 d . . . . .
H4A H 0.097407 0.920422 0.147374 0.061 Uiso 1 1 calc R U . . .
H4B H 0.028238 0.833240 0.248924 0.061 Uiso 1 1 calc R U . . .
C11 C 0.7699(2) 0.9031(2) 0.0910(2) 0.0616(7) Uani 1 1 d . . . . .
H11A H 0.796511 0.835337 0.147433 0.074 Uiso 1 1 calc R U . . .
H11B H 0.847615 0.936283 0.049681 0.074 Uiso 1 1 calc R U . . .
C8 C 0.4475(2) 1.16259(18) 0.3147(2) 0.0535(6) Uani 1 1 d . . . . .
H8A H 0.422077 1.210855 0.244914 0.064 Uiso 1 1 calc R U . . .
H8B H 0.484832 1.207118 0.347810 0.064 Uiso 1 1 calc R U . . .
C13 C 0.5194(3) 0.7803(2) 0.0135(2) 0.0612(7) Uani 1 1 d . . . . .
H13A H 0.576173 0.727035 -0.018587 0.073 Uiso 1 1 calc R U . . .
H13B H 0.489419 0.843749 -0.045778 0.073 Uiso 1 1 calc R U . . .
C12 C 0.6961(2) 0.8751(2) 0.0162(2) 0.0630(7) Uani 1 1 d . . . . .
H12A H 0.664407 0.943548 -0.037046 0.076 Uiso 1 1 calc R U . . .
H12B H 0.753474 0.828452 -0.023456 0.076 Uiso 1 1 calc R U . . .
C14 C 0.4063(3) 0.7267(2) 0.0840(2) 0.0611(7) Uani 1 1 d . . . . .
H14A H 0.362665 0.695196 0.042489 0.073 Uiso 1 1 calc R U . . .
H14B H 0.435646 0.666259 0.145876 0.073 Uiso 1 1 calc R U . . .
C1 C 0.4921(3) 0.7836(2) 0.3343(2) 0.0651(7) Uani 1 1 d . . . . .
H1BC H 0.429289 0.730841 0.347013 0.078 Uiso 0.637(8) 1 calc R U P A 2
H1BD H 0.574388 0.752443 0.301812 0.078 Uiso 0.637(8) 1 calc R U P A 2
H1AA H 0.493541 0.722297 0.304157 0.078 Uiso 0.363(8) 1 calc R U P A 1
H1AB H 0.580793 0.786418 0.344663 0.078 Uiso 0.363(8) 1 calc R U P A 1
C9 C 0.6628(2) 1.1099(2) 0.2420(2) 0.0608(7) Uani 1 1 d . . . . .
H9A H 0.704425 1.135987 0.289046 0.073 Uiso 1 1 calc R U . . .
H9B H 0.648984 1.171831 0.176215 0.073 Uiso 1 1 calc R U . . .
C10 C 0.7485(2) 1.0140(2) 0.2118(2) 0.0615(7) Uani 1 1 d . . . . .
H10A H 0.833162 1.037212 0.175874 0.074 Uiso 1 1 calc R U . . .
H10B H 0.761546 0.951743 0.277466 0.074 Uiso 1 1 calc R U . . .
C2 C 0.5095(5) 0.7924(4) 0.4363(4) 0.0630(17) Uani 0.637(8) 1 d . . P A 2
H2A H 0.560169 0.853493 0.425958 0.076 Uiso 0.637(8) 1 calc R U P A 2
H2B H 0.554431 0.723215 0.478916 0.076 Uiso 0.637(8) 1 calc R U P A 2
C2A C 0.4144(9) 0.7614(6) 0.4358(7) 0.054(2) Uani 0.363(8) 1 d . . P A 1
H2AA H 0.449825 0.691056 0.484171 0.065 Uiso 0.363(8) 1 calc R U P A 1
H2AB H 0.327212 0.752754 0.426428 0.065 Uiso 0.363(8) 1 calc R U P A 1
F1A F 0.4063(12) 0.8467(8) 0.4853(8) 0.085(3) Uani 0.637(8) 1 d . . P A 1
F1 F 0.3765(19) 0.8144(14) 0.4923(15) 0.084(4) Uani 0.363(8) 1 d . . P A 2

loop_
_atom_site_aniso_label
_atom_site_aniso_U_11
_atom_site_aniso_U_22
_atom_site_aniso_U_33
_atom_site_aniso_U_23
_atom_site_aniso_U_13
_atom_site_aniso_U_12
Ni1 0.03417(14) 0.03140(13) 0.03643(15) -0.01341(11) -0.00478(10) -0.00459(10)
S2 0.0346(2) 0.0401(3) 0.0423(3) -0.0152(2) -0.0048(2) -0.0093(2)
S4 0.0385(3) 0.0400(3) 0.0361(3) -0.0130(2) -0.0016(2) -0.0106(2)
S6 0.0461(3) 0.0385(3) 0.0380(3) -0.0108(2) -0.0042(2) -0.0160(2)
S5 0.0416(3) 0.0439(3) 0.0403(3) -0.0162(2) -0.0006(2) -0.0167(2)
S8 0.0526(3) 0.0392(3) 0.0346(3) -0.0110(2) -0.0059(2) -0.0096(2)
S3 0.0425(3) 0.0578(3) 0.0380(3) -0.0202(2) 0.0010(2) -0.0164(2)
S9 0.0368(3) 0.0607(3) 0.0483(3) -0.0286(3) -0.0014(2) -0.0142(2)
S7 0.0405(3) 0.0566(3) 0.0391(3) -0.0228(2) 0.0029(2) -0.0173(2)
S10 0.0670(4) 0.0611(4) 0.0520(4) -0.0295(3) -0.0176(3) -0.0087(3)
S1 0.0561(3) 0.0775(4) 0.0487(4) -0.0301(3) -0.0083(3) -0.0203(3)
O2 0.0371(7) 0.0417(8) 0.0602(10) -0.0183(7) -0.0100(7) -0.0046(6)
O3 0.0463(8) 0.0494(8) 0.0507(10) -0.0234(7) -0.0044(7) -0.0047(7)
N1 0.0373(8) 0.0353(8) 0.0369(9) -0.0117(7) -0.0072(7) -0.0026(7)
O5 0.0346(8) 0.0552(9) 0.0648(11) -0.0141(8) -0.0095(7) -0.0008(7)
O1 0.0542(9) 0.0390(8) 0.0588(11) -0.0229(7) -0.0120(8) -0.0042(6)
O6 0.0532(9) 0.0597(10) 0.0405(9) -0.0184(7) -0.0008(7) 0.0028(7)
O4 0.0468(8) 0.0422(8) 0.0738(12) -0.0213(8) -0.0130(8) -0.0110(7)
C16 0.0330(9) 0.0294(9) 0.0395(11) -0.0143(8) -0.0072(8) -0.0023(7)
C18 0.0387(10) 0.0304(9) 0.0344(11) -0.0126(8) -0.0070(8) 0.0002(8)
C19 0.0331(10) 0.0398(10) 0.0432(12) -0.0203(9) -0.0076(9) -0.0022(8)
C17 0.0359(10) 0.0353(10) 0.0367(11) -0.0152(8) -0.0050(8) -0.0038(8)
C20 0.0413(11) 0.0354(10) 0.0415(12) -0.0162(9) -0.0102(9) 0.0032(8)
C15 0.0371(10) 0.0411(11) 0.0446(12) -0.0174(9) -0.0063(9) -0.0038(8)
C5 0.0358(11) 0.0490(13) 0.0630(16) -0.0177(11) -0.0009(10) -0.0007(9)
C7 0.0657(15) 0.0459(12) 0.0564(15) -0.0296(11) -0.0155(12) 0.0022(11)
C6 0.0454(12) 0.0543(13) 0.0520(15) -0.0196(11) -0.0006(11) 0.0049(10)
C3 0.0592(14) 0.0448(12) 0.0695(17) -0.0192(11) -0.0177(13) -0.0203(10)
C4 0.0428(12) 0.0484(12) 0.0630(16) -0.0122(11) -0.0125(11) -0.0168(9)
C11 0.0391(12) 0.0651(16) 0.0656(18) -0.0084(13) 0.0016(12) 0.0037(11)
C8 0.0660(15) 0.0411(12) 0.0636(16) -0.0236(11) -0.0199(13) -0.0067(10)
C13 0.0714(17) 0.0688(16) 0.0506(15) -0.0369(13) -0.0144(13) 0.0171(13)
C12 0.0590(15) 0.0671(16) 0.0508(15) -0.0146(13) 0.0019(12) 0.0109(12)
C14 0.0760(17) 0.0543(14) 0.0673(18) -0.0384(13) -0.0167(14) 0.0011(12)
C1 0.0827(18) 0.0507(14) 0.0488(16) -0.0052(12) -0.0133(14) 0.0143(13)
C9 0.0507(13) 0.0597(15) 0.0806(19) -0.0195(13) -0.0181(13) -0.0237(11)
C10 0.0360(12) 0.0676(16) 0.079(2) -0.0108(14) -0.0150(12) -0.0142(11)
C2 0.077(4) 0.054(3) 0.052(3) -0.010(2) -0.021(2) 0.011(2)
C2A 0.075(6) 0.037(4) 0.045(4) -0.005(3) -0.013(4) -0.007(3)
F1A 0.142(7) 0.066(4) 0.046(3) -0.021(3) -0.031(4) 0.022(3)
F1 0.097(6) 0.075(9) 0.049(4) 0.001(5) 0.005(4) 0.019(6)

loop_
_atom_type_symbol
_atom_type_description
_atom_type_scat_dispersion_real
_atom_type_scat_dispersion_imag
_atom_type_scat_source
C C 0.0033 0.0016 'International Tables Vol C Tables 4.2.6.8 and 6.1.1.4'
H H 0.0000 0.0000 'International Tables Vol C Tables 4.2.6.8 and 6.1.1.4'
F F 0.0171 0.0103 'International Tables Vol C Tables 4.2.6.8 and 6.1.1.4'
N N 0.0061 0.0033 'International Tables Vol C Tables 4.2.6.8 and 6.1.1.4'
Ni Ni 0.3393 1.1124 'International Tables Vol C Tables 4.2.6.8 and 6.1.1.4'
O O 0.0106 0.0060 'International Tables Vol C Tables 4.2.6.8 and 6.1.1.4'
S S 0.1246 0.1234 'International Tables Vol C Tables 4.2.6.8 and 6.1.1.4'

loop_
_geom_angle_atom_site_label_1
_geom_angle_atom_site_label_2
_geom_angle_atom_site_label_3
_geom_angle
_geom_angle_site_symmetry_1
_geom_angle_site_symmetry_3
_geom_angle_publ_flag
S6 Ni1 S4 87.12(2) . . ?
S6 Ni1 S5 179.16(2) . . ?
S6 Ni1 S7 92.75(2) . . ?
S5 Ni1 S4 93.27(2) . . ?
S7 Ni1 S4 178.40(2) . . ?
S7 Ni1 S5 86.89(2) . . ?
C15 S2 C16 97.67(10) . . ?
C16 S4 Ni1 101.83(7) . . ?
C18 S6 Ni1 102.44(7) . . ?
C17 S5 Ni1 102.08(7) . . ?
C20 S8 C18 97.19(10) . . ?
C15 S3 C17 97.29(10) . . ?
C20 S9 C19 97.40(10) . . ?
C19 S7 Ni1 102.37(7) . . ?
C4 O2 C5 112.40(15) . . ?
C6 O3 C7 112.98(18) . . ?
H1A N1 H1B 109.5 . . ?
H1A N1 H1C 109.5 . . ?
H1B N1 H1C 109.5 . . ?
C1 N1 H1A 109.5 . . ?
C1 N1 H1B 109.5 . . ?
C1 N1 H1C 109.5 . . ?
C10 O5 C11 113.43(17) . . ?
C14 O1 C3 112.52(18) . . ?
C12 O6 C13 113.4(2) . . ?
C8 O4 C9 112.25(18) . . ?
S4 C16 S2 122.60(12) . . ?
C17 C16 S2 115.50(15) . . ?
C17 C16 S4 121.89(14) . . ?
S6 C18 S8 122.58(12) . . ?
C19 C18 S6 121.17(15) . . ?
C19 C18 S8 116.25(14) . . ?
S7 C19 S9 122.91(13) . . ?
C18 C19 S9 115.84(16) . . ?
C18 C19 S7 121.26(14) . . ?
S5 C17 S3 122.72(12) . . ?
C16 C17 S5 120.91(15) . . ?
C16 C17 S3 116.36(14) . . ?
S9 C20 S8 113.26(11) . . ?
S10 C20 S8 123.91(14) . . ?
S10 C20 S9 122.81(12) . . ?
S2 C15 S3 113.11(11) . . ?
S1 C15 S2 123.35(12) . . ?
S1 C15 S3 123.54(14) . . ?
O2 C5 H5A 109.9 . . ?
O2 C5 H5B 109.9 . . ?
O2 C5 C6 108.83(16) . . ?
H5A C5 H5B 108.3 . . ?
C6 C5 H5A 109.9 . . ?
C6 C5 H5B 109.9 . . ?
O3 C7 H7A 110.0 . . ?
O3 C7 H7B 110.0 . . ?
O3 C7 C8 108.4(2) . . ?
H7A C7 H7B 108.4 . . ?
C8 C7 H7A 110.0 . . ?
C8 C7 H7B 110.0 . . ?
O3 C6 C5 108.4(2) . . ?
O3 C6 H6A 110.0 . . ?
O3 C6 H6B 110.0 . . ?
C5 C6 H6A 110.0 . . ?
C5 C6 H6B 110.0 . . ?
H6A C6 H6B 108.4 . . ?
O1 C3 H3A 110.0 . . ?
O1 C3 H3B 110.0 . . ?
O1 C3 C4 108.49(17) . . ?
H3A C3 H3B 108.4 . . ?
C4 C3 H3A 110.0 . . ?
C4 C3 H3B 110.0 . . ?
O2 C4 C3 109.10(16) . . ?
O2 C4 H4A 109.9 . . ?
O2 C4 H4B 109.9 . . ?
C3 C4 H4A 109.9 . . ?
C3 C4 H4B 109.9 . . ?
H4A C4 H4B 108.3 . . ?
O5 C11 H11A 110.0 . . ?
O5 C11 H11B 110.0 . . ?
O5 C11 C12 108.58(18) . . ?
H11A C11 H11B 108.4 . . ?
C12 C11 H11A 110.0 . . ?
C12 C11 H11B 110.0 . . ?
O4 C8 C7 108.72(18) . . ?
O4 C8 H8A 109.9 . . ?
O4 C8 H8B 109.9 . . ?
C7 C8 H8A 109.9 . . ?
C7 C8 H8B 109.9 . . ?
H8A C8 H8B 108.3 . . ?
O6 C13 H13A 109.8 . . ?
O6 C13 H13B 109.8 . . ?
O6 C13 C14 109.5(2) . . ?
H13A C13 H13B 108.2 . . ?
C14 C13 H13A 109.8 . . ?
C14 C13 H13B 109.8 . . ?
O6 C12 C11 109.7(2) . . ?
O6 C12 H12A 109.7 . . ?
O6 C12 H12B 109.7 . . ?
C11 C12 H12A 109.7 . . ?
C11 C12 H12B 109.7 . . ?
H12A C12 H12B 108.2 . . ?
O1 C14 C13 109.0(2) . . ?
O1 C14 H14A 109.9 . . ?
O1 C14 H14B 109.9 . . ?
C13 C14 H14A 109.9 . . ?
C13 C14 H14B 109.9 . . ?
H14A C14 H14B 108.3 . . ?
N1 C1 H1BC 108.4 . . ?
N1 C1 H1BD 108.4 . . ?
N1 C1 H1AA 108.9 . . ?
N1 C1 H1AB 108.9 . . ?
H1BC C1 H1BD 107.5 . . ?
H1AA C1 H1AB 107.7 . . ?
C2 C1 N1 115.3(3) . . ?
C2 C1 H1BC 108.4 . . ?
C2 C1 H1BD 108.4 . . ?
C2A C1 N1 113.5(4) . . ?
C2A C1 H1AA 108.9 . . ?
C2A C1 H1AB 108.9 . . ?
O4 C9 H9A 109.9 . . ?
O4 C9 H9B 109.9 . . ?
O4 C9 C10 108.83(18) . . ?
H9A C9 H9B 108.3 . . ?
C10 C9 H9A 109.9 . . ?
C10 C9 H9B 109.9 . . ?
O5 C10 C9 108.72(17) . . ?
O5 C10 H10A 109.9 . . ?
O5 C10 H10B 109.9 . . ?
C9 C10 H10A 109.9 . . ?
C9 C10 H10B 109.9 . . ?
H10A C10 H10B 108.3 . . ?
C1 C2 H2A 110.6 . . ?
C1 C2 H2B 110.6 . . ?
C1 C2 F1 105.6(8) . . ?
H2A C2 H2B 108.7 . . ?
F1 C2 H2A 110.6 . . ?
F1 C2 H2B 110.6 . . ?
C1 C2A H2AA 109.1 . . ?
C1 C2A H2AB 109.1 . . ?
C1 C2A F1A 112.7(6) . . ?
H2AA C2A H2AB 107.8 . . ?
F1A C2A H2AA 109.1 . . ?
F1A C2A H2AB 109.1 . . ?

loop_
_geom_bond_atom_site_label_1
_geom_bond_atom_site_label_2
_geom_bond_distance
_geom_bond_site_symmetry_2
_geom_bond_publ_flag
Ni1 S4 2.1681(5) . ?
Ni1 S6 2.1649(6) . ?
Ni1 S5 2.1669(6) . ?
Ni1 S7 2.1651(5) . ?
S2 C16 1.7457(18) . ?
S2 C15 1.726(2) . ?
S4 C16 1.714(2) . ?
S6 C18 1.7156(18) . ?
S5 C17 1.7205(18) . ?
S8 C18 1.746(2) . ?
S8 C20 1.731(2) . ?
S3 C17 1.741(2) . ?
S3 C15 1.733(2) . ?
S9 C19 1.7468(18) . ?
S9 C20 1.729(2) . ?
S7 C19 1.716(2) . ?
S10 C20 1.641(2) . ?
S1 C15 1.649(2) . ?
O2 C5 1.421(3) . ?
O2 C4 1.411(2) . ?
O3 C7 1.431(2) . ?
O3 C6 1.419(3) . ?
N1 H1A 0.8900 . ?
N1 H1B 0.8900 . ?
N1 H1C 0.8900 . ?
N1 C1 1.488(3) . ?
O5 C11 1.423(3) . ?
O5 C10 1.421(3) . ?
O1 C3 1.429(3) . ?
O1 C14 1.420(3) . ?
O6 C13 1.435(3) . ?
O6 C12 1.407(3) . ?
O4 C8 1.421(3) . ?
O4 C9 1.422(3) . ?
C16 C17 1.362(3) . ?
C18 C19 1.355(3) . ?
C5 H5A 0.9700 . ?
C5 H5B 0.9700 . ?
C5 C6 1.483(3) . ?
C7 H7A 0.9700 . ?
C7 H7B 0.9700 . ?
C7 C8 1.485(4) . ?
C6 H6A 0.9700 . ?
C6 H6B 0.9700 . ?
C3 H3A 0.9700 . ?
C3 H3B 0.9700 . ?
C3 C4 1.488(3) . ?
C4 H4A 0.9700 . ?
C4 H4B 0.9700 . ?
C11 H11A 0.9700 . ?
C11 H11B 0.9700 . ?
C11 C12 1.496(4) . ?
C8 H8A 0.9700 . ?
C8 H8B 0.9700 . ?
C13 H13A 0.9700 . ?
C13 H13B 0.9700 . ?
C13 C14 1.478(4) . ?
C12 H12A 0.9700 . ?
C12 H12B 0.9700 . ?
C14 H14A 0.9700 . ?
C14 H14B 0.9700 . ?
C1 H1BC 0.9700 . ?
C1 H1BD 0.9700 . ?
C1 H1AA 0.9700 . ?
C1 H1AB 0.9700 . ?
C1 C2 1.407(5) . ?
C1 C2A 1.391(9) . ?
C9 H9A 0.9700 . ?
C9 H9B 0.9700 . ?
C9 C10 1.501(4) . ?
C10 H10A 0.9700 . ?
C10 H10B 0.9700 . ?
C2 H2A 0.9700 . ?
C2 H2B 0.9700 . ?
C2 F1 1.48(2) . ?
C2A H2AA 0.9700 . ?
C2A H2AB 0.9700 . ?
C2A F1A 1.405(12) . ?

loop_
_geom_torsion_atom_site_label_1
_geom_torsion_atom_site_label_2
_geom_torsion_atom_site_label_3
_geom_torsion_atom_site_label_4
_geom_torsion
_geom_torsion_site_symmetry_1
_geom_torsion_site_symmetry_2
_geom_torsion_site_symmetry_3
_geom_torsion_site_symmetry_4
_geom_torsion_publ_flag
Ni1 S4 C16 S2 -179.42(9) . . . . ?
Ni1 S4 C16 C17 1.73(17) . . . . ?
Ni1 S6 C18 S8 178.46(9) . . . . ?
Ni1 S6 C18 C19 -1.33(17) . . . . ?
Ni1 S5 C17 S3 -178.46(10) . . . . ?
Ni1 S5 C17 C16 0.58(17) . . . . ?
Ni1 S7 C19 S9 178.38(10) . . . . ?
Ni1 S7 C19 C18 -1.54(18) . . . . ?
S2 C16 C17 S5 179.41(9) . . . . ?
S2 C16 C17 S3 -1.5(2) . . . . ?
S4 C16 C17 S5 -1.7(2) . . . . ?
S4 C16 C17 S3 177.44(10) . . . . ?
S6 C18 C19 S9 -177.88(10) . . . . ?
S6 C18 C19 S7 2.0(2) . . . . ?
S8 C18 C19 S9 2.3(2) . . . . ?
S8 C18 C19 S7 -177.75(10) . . . . ?
O2 C5 C6 O3 63.9(2) . . . . ?
O3 C7 C8 O4 -68.5(2) . . . . ?
N1 C1 C2 F1 71.1(7) . . . . ?
N1 C1 C2A F1A -58.3(8) . . . . ?
O5 C11 C12 O6 -64.9(3) . . . . ?
O1 C3 C4 O2 -65.0(2) . . . . ?
O6 C13 C14 O1 64.6(3) . . . . ?
O4 C9 C10 O5 61.5(3) . . . . ?
C16 S2 C15 S3 -2.56(13) . . . . ?
C16 S2 C15 S1 178.12(13) . . . . ?
C18 S8 C20 S9 -0.95(12) . . . . ?
C18 S8 C20 S10 -179.64(12) . . . . ?
C19 S9 C20 S8 1.94(12) . . . . ?
C19 S9 C20 S10 -179.36(12) . . . . ?
C17 S3 C15 S2 1.91(13) . . . . ?
C17 S3 C15 S1 -178.76(13) . . . . ?
C20 S8 C18 S6 179.38(12) . . . . ?
C20 S8 C18 C19 -0.82(17) . . . . ?
C20 S9 C19 S7 177.49(12) . . . . ?
C20 S9 C19 C18 -2.59(17) . . . . ?
C15 S2 C16 S4 -176.46(12) . . . . ?
C15 S2 C16 C17 2.47(17) . . . . ?
C15 S3 C17 S5 178.82(12) . . . . ?
C15 S3 C17 C16 -0.26(17) . . . . ?
C5 O2 C4 C3 -177.3(2) . . . . ?
C7 O3 C6 C5 172.53(16) . . . . ?
C6 O3 C7 C8 -179.70(17) . . . . ?
C3 O1 C14 C13 175.15(19) . . . . ?
C4 O2 C5 C6 -178.74(19) . . . . ?
C11 O5 C10 C9 169.6(2) . . . . ?
C8 O4 C9 C10 -171.3(2) . . . . ?
C13 O6 C12 C11 -175.67(18) . . . . ?
C12 O6 C13 C14 -177.02(19) . . . . ?
C14 O1 C3 C4 -176.04(19) . . . . ?
C9 O4 C8 C7 -171.08(19) . . . . ?
C10 O5 C11 C12 -179.1(2) . . . . ?
